data_4319203
loop_
_publ_author_name
'Xiaobing Xie'
'Jamie N. Jones'
'Timothy Hughbanks'

_publ_section_title
;
 Excision of Zirconium Iodide Clusters from Highly Cross-Linked Solids
;
_journal_name_full 'Inorganic Chemistry'
_journal_page_first 522
_journal_page_last 527
_journal_paper_doi 10.1021/ic000651w
_journal_volume 40
_journal_year 2001
_chemical_formula_sum 'C12 H48 B I13 O12 Zr6'
_chemical_formula_weight 2592.33
_chemical_name_systematic
; 
 ? 
;
_space_group_IT_number 148
_symmetry_cell_setting hexagonal
_symmetry_space_group_name_Hall '-R 3'
_symmetry_space_group_name_H-M 'R -3 :H'
_atom_sites_solution_hydrogens geom
_atom_sites_solution_primary direct
_atom_sites_solution_secondary difmap
_audit_creation_method SHELXL-97
_cell_angle_alpha 90.00
_cell_angle_beta 90.00
_cell_angle_gamma 120.00
_cell_formula_units_Z 3
_cell_length_a 17.7058(12)
_cell_length_b 17.7058(12)
_cell_length_c 13.9104(14)
_cell_measurement_temperature 110(2)
_cell_volume 3776.6(5)
_computing_structure_refinement 'SHELXL-97 (Sheldrick, 1997)'
_computing_structure_solution 'SHELXS-97 (Sheldrick, 1990)'
_diffrn_ambient_temperature 110(2)
_diffrn_measured_fraction_theta_full 0.999
_diffrn_measured_fraction_theta_max 0.999
_diffrn_radiation_monochromator graphite
_diffrn_radiation_source 'fine-focus sealed tube'
_diffrn_radiation_type MoK\a
_diffrn_radiation_wavelength 0.71073
_diffrn_reflns_av_R_equivalents 0.0617
_diffrn_reflns_av_sigmaI/netI 0.0371
_diffrn_reflns_limit_h_max 20
_diffrn_reflns_limit_h_min -20
_diffrn_reflns_limit_k_max 20
_diffrn_reflns_limit_k_min -20
_diffrn_reflns_limit_l_max 9
_diffrn_reflns_limit_l_min -16
_diffrn_reflns_number 6525
_diffrn_reflns_theta_full 24.95
_diffrn_reflns_theta_max 24.95
_diffrn_reflns_theta_min 3.03
_exptl_absorpt_coefficient_mu 9.205
_exptl_absorpt_correction_T_max 0.6561
_exptl_absorpt_correction_T_min 0.2604
_exptl_crystal_colour black
_exptl_crystal_density_diffrn 3.419
_exptl_crystal_density_method 'not measured'
_exptl_crystal_description chunk
_exptl_crystal_F_000 3450
_exptl_crystal_size_max 0.20
_exptl_crystal_size_mid 0.20
_exptl_crystal_size_min 0.05
_refine_diff_density_max 0.959
_refine_diff_density_min -0.930
_refine_diff_density_rms 0.185
_refine_ls_extinction_coef 0.000041(10)
_refine_ls_extinction_expression Fc^*^=kFc[1+0.001xFc^2^\l^3^/sin(2\q)]^-1/4^
_refine_ls_extinction_method SHELXL
_refine_ls_goodness_of_fit_ref 1.046
_refine_ls_hydrogen_treatment mixed
_refine_ls_matrix_type full
_refine_ls_number_parameters 72
_refine_ls_number_reflns 1476
_refine_ls_number_restraints 0
_refine_ls_restrained_S_all 1.046
_refine_ls_R_factor_all 0.0254
_refine_ls_R_factor_gt 0.0222
_refine_ls_shift/su_max 0.001
_refine_ls_shift/su_mean 0.000
_refine_ls_structure_factor_coef Fsqd
_refine_ls_weighting_details 'calc w=1/[\s^2^(Fo^2^)+(0.0219P)^2^+5.2810P] where P=(Fo^2^+2Fc^2^)/3'
_refine_ls_weighting_scheme calc
_refine_ls_wR_factor_gt 0.0501
_refine_ls_wR_factor_ref 0.0512
_reflns_number_gt 1355
_reflns_number_total 1476
_reflns_threshold_expression >2sigma(I)
_cod_data_source_file ic000651w_2.cif
_cod_data_source_block Compound2
_cod_depositor_comments
;
The following automatic conversions were performed:

'_symmetry_cell_setting' tag value 'Hexaganol' was replaced with
'hexagonal' value as specified in the replacement file
'/home/robertas/cod-tools/perl-scripts/inputs/replacement_values.lst'.

Automatic conversion script
Id: cif_fix_values 3143 2015-03-26 13:38:13Z robertas 
;
_cod_original_sg_symbol_H-M 'R -3'
_cod_database_code 4319203

loop_
_symmetry_equiv_pos_as_xyz
'x, y, z'
'-y, x-y, z'
'-x+y, -x, z'
'x+2/3, y+1/3, z+1/3'
'-y+2/3, x-y+1/3, z+1/3'
'-x+y+2/3, -x+1/3, z+1/3'
'x+1/3, y+2/3, z+2/3'
'-y+1/3, x-y+2/3, z+2/3'
'-x+y+1/3, -x+2/3, z+2/3'
'-x, -y, -z'
'y, -x+y, -z'
'x-y, x, -z'
'-x+2/3, -y+1/3, -z+1/3'
'y+2/3, -x+y+1/3, -z+1/3'
'x-y+2/3, x+1/3, -z+1/3'
'-x+1/3, -y+2/3, -z+2/3'
'y+1/3, -x+y+2/3, -z+2/3'
'x-y+1/3, x+2/3, -z+2/3'

loop_
_atom_site_label
_atom_site_type_symbol
_atom_site_fract_x
_atom_site_fract_y
_atom_site_fract_z
_atom_site_U_iso_or_equiv
_atom_site_adp_type
_atom_site_occupancy
_atom_site_symmetry_multiplicity
_atom_site_calc_flag
_atom_site_refinement_flags
_atom_site_disorder_assembly
_atom_site_disorder_group
I1 I -0.26339(2) -0.14791(2) -0.00037(2) 0.01199(11) Uani 1 1 d . . .
I2 I -0.138626(19) -0.011811(19) -0.23608(2) 0.01184(11) Uani 1 1 d . . .
I3 I -0.3333 -0.6667 -0.1667 0.01599(19) Uani 1 6 d S . .
Zr Zr -0.10470(3) -0.11414(3) -0.09839(3) 0.00816(13) Uani 1 1 d . . .
B B 0.0000 0.0000 0.0000 0.012(3) Uani 1 6 d S . .
O1 O -0.2018(2) -0.2237(2) -0.2020(2) 0.0136(7) Uani 1 1 d . . .
O2 O -0.1782(2) -0.1930(2) -0.3898(2) 0.0177(8) Uani 1 1 d . . .
H2 H -0.1398 -0.1424 -0.3988 0.026 Uiso 1 1 calc R . .
C1 C -0.2887(3) -0.2968(3) -0.1891(4) 0.0165(11) Uani 1 1 d . . .
H1A H -0.2896 -0.3301 -0.1341 0.025 Uiso 1 1 calc R . .
H1B H -0.3055 -0.3331 -0.2453 0.025 Uiso 1 1 calc R . .
H1C H -0.3288 -0.2760 -0.1792 0.025 Uiso 1 1 calc R . .
C2 C -0.1573(4) -0.2505(4) -0.4408(4) 0.0267(13) Uani 1 1 d . . .
H2A H -0.1029 -0.2430 -0.4176 0.040 Uiso 1 1 calc R . .
H2B H -0.1525 -0.2371 -0.5082 0.040 Uiso 1 1 calc R . .
H2C H -0.2026 -0.3097 -0.4308 0.040 Uiso 1 1 calc R . .

loop_
_atom_site_aniso_label
_atom_site_aniso_U_11
_atom_site_aniso_U_22
_atom_site_aniso_U_33
_atom_site_aniso_U_23
_atom_site_aniso_U_13
_atom_site_aniso_U_12
I1 0.00977(18) 0.01232(18) 0.01267(18) -0.00080(12) 0.00045(12) 0.00462(13)
I2 0.01254(18) 0.01139(18) 0.01135(17) -0.00004(12) -0.00162(12) 0.00581(14)
I3 0.0169(3) 0.0169(3) 0.0142(4) 0.000 0.000 0.00843(13)
Zr 0.0080(2) 0.0078(2) 0.0083(2) -0.00038(18) -0.00024(17) 0.0037(2)
B 0.014(4) 0.014(4) 0.008(6) 0.000 0.000 0.007(2)
O1 0.0128(18) 0.0113(17) 0.0123(17) -0.0039(14) -0.0033(14) 0.0028(15)
O2 0.019(2) 0.0192(19) 0.0151(18) -0.0027(15) -0.0005(15) 0.0100(17)
C1 0.007(2) 0.015(3) 0.022(3) 0.000(2) -0.003(2) 0.001(2)
C2 0.024(3) 0.028(3) 0.027(3) -0.010(3) -0.003(3) 0.012(3)

loop_
_atom_type_symbol
_atom_type_description
_atom_type_scat_dispersion_real
_atom_type_scat_dispersion_imag
_atom_type_scat_source
C C 0.0033 0.0016 'International Tables Vol C Tables 4.2.6.8 and 6.1.1.4'
H H 0.0000 0.0000 'International Tables Vol C Tables 4.2.6.8 and 6.1.1.4'
B B 0.0013 0.0007 'International Tables Vol C Tables 4.2.6.8 and 6.1.1.4'
O O 0.0106 0.0060 'International Tables Vol C Tables 4.2.6.8 and 6.1.1.4'
Zr Zr -2.9673 0.5597 'International Tables Vol C Tables 4.2.6.8 and 6.1.1.4'
I I -0.4742 1.8119 'International Tables Vol C Tables 4.2.6.8 and 6.1.1.4'

loop_
_geom_angle_atom_site_label_1
_geom_angle_atom_site_label_2
_geom_angle_atom_site_label_3
_geom_angle
_geom_angle_site_symmetry_1
_geom_angle_site_symmetry_3
_geom_angle_publ_flag
Zr I1 Zr 70.69(2) 11 . ?
Zr I2 Zr 70.881(19) . 3 ?
O1 Zr B 176.78(8) . . ?
O1 Zr I2 79.31(8) . . ?
B Zr I2 99.575(16) . . ?
O1 Zr I1 81.39(8) . 12 ?
B Zr I1 99.796(17) . 12 ?
I2 Zr I1 160.616(19) . 12 ?
O1 Zr I1 83.34(8) . . ?
B Zr I1 99.657(17) . . ?
I2 Zr I1 87.555(15) . . ?
I1 Zr I1 88.503(12) 12 . ?
O1 Zr I2 77.61(8) . 2 ?
B Zr I2 99.399(17) . 2 ?
I2 Zr I2 89.410(18) . 2 ?
I1 Zr I2 88.149(15) 12 2 ?
I1 Zr I2 160.94(2) . 2 ?
O1 Zr Zr 137.92(8) . 11 ?
B Zr Zr 45.071(8) . 11 ?
I2 Zr Zr 96.347(14) . 11 ?
I1 Zr Zr 96.789(19) 12 11 ?
I1 Zr Zr 54.587(14) . 11 ?
I2 Zr Zr 144.468(14) 2 11 ?
O1 Zr Zr 136.00(8) . 12 ?
B Zr Zr 45.071(8) . 12 ?
I2 Zr Zr 144.644(14) . 12 ?
I1 Zr Zr 54.725(14) 12 12 ?
I1 Zr Zr 97.116(19) . 12 ?
I2 Zr Zr 96.224(14) 2 12 ?
Zr Zr Zr 60.165(18) 11 12 ?
O1 Zr Zr 133.84(8) . 3 ?
B Zr Zr 44.929(8) . 3 ?
I2 Zr Zr 54.647(14) . 3 ?
I1 Zr Zr 144.723(14) 12 3 ?
I1 Zr Zr 96.510(19) . 3 ?
I2 Zr Zr 97.038(12) 2 3 ?
Zr Zr Zr 59.918(9) 11 3 ?
Zr Zr Zr 90.0 12 3 ?
O1 Zr Zr 132.05(8) . 2 ?
B Zr Zr 44.929(8) . 2 ?
I2 Zr Zr 97.162(12) . 2 ?
I1 Zr Zr 97.030(19) 12 2 ?
I1 Zr Zr 144.585(14) . 2 ?
I2 Zr Zr 54.472(14) 2 2 ?
Zr Zr Zr 90.0 11 2 ?
Zr Zr Zr 59.918(9) 12 2 ?
Zr Zr Zr 60.0 3 2 ?
Zr B Zr 180.00(4) . 10 ?
Zr B Zr 90.143(16) . 3 ?
Zr B Zr 89.857(16) 10 3 ?
Zr B Zr 90.143(16) . 2 ?
Zr B Zr 89.857(16) 10 2 ?
Zr B Zr 90.143(16) 3 2 ?
Zr B Zr 89.857(16) . 12 ?
Zr B Zr 90.142(16) 10 12 ?
Zr B Zr 180.000(19) 3 12 ?
Zr B Zr 89.857(16) 2 12 ?
Zr B Zr 89.857(16) . 11 ?
Zr B Zr 90.143(16) 10 11 ?
Zr B Zr 89.857(16) 3 11 ?
Zr B Zr 180.00(2) 2 11 ?
Zr B Zr 90.143(16) 12 11 ?
C1 O1 Zr 132.8(3) . . ?

loop_
_geom_bond_atom_site_label_1
_geom_bond_atom_site_label_2
_geom_bond_distance
_geom_bond_site_symmetry_2
_geom_bond_publ_flag
I1 Zr 2.8987(6) 11 ?
I1 Zr 2.9037(6) . ?
I2 Zr 2.8984(6) . ?
I2 Zr 2.9047(6) 3 ?
Zr O1 2.337(3) . ?
Zr B 2.3765(5) . ?
Zr I1 2.8987(6) 12 ?
Zr I2 2.9047(6) 2 ?
Zr Zr 3.3566(8) 11 ?
Zr Zr 3.3566(8) 12 ?
Zr Zr 3.3650(8) 3 ?
Zr Zr 3.3650(8) 2 ?
B Zr 2.3765(5) 10 ?
B Zr 2.3765(5) 3 ?
B Zr 2.3765(5) 2 ?
B Zr 2.3765(5) 12 ?
B Zr 2.3765(5) 11 ?
O1 C1 1.444(5) . ?
O2 C2 1.432(6) . ?
